data_4513547
loop_
_publ_author_name
'Chutia, Romen'
'Dey, Sandeep Kumar'
'Das, Gopal'

_publ_section_title
;
 Self-Assembly of a Tris(Urea) Receptor as Tetrahedral Cage for the
 Encapsulation of a Discrete Tetrameric Mixed Phosphate Cluster
 (H2PO4--&#x2022;HPO42--)2
;
_journal_issue 10
_journal_name_full 'Crystal Growth &amp; Design'
_journal_page_first 4993
_journal_paper_doi 10.1021/acs.cgd.5b00926
_journal_volume 15
_journal_year 2015
_chemical_formula_moiety '4(C27 H30 N10 O9), 6(C16 H36 N), 4(O4 P), 7(O'
_chemical_formula_sum 'C204 H336 N46 O59 P4'
_chemical_formula_weight 4501.07
_chemical_name_systematic
; 
 ? 
;
_space_group_IT_number 15
_symmetry_cell_setting monoclinic
_symmetry_space_group_name_Hall '-C 2yc'
_symmetry_space_group_name_H-M 'C 1 2/c 1'
_atom_sites_solution_hydrogens geom
_atom_sites_solution_primary direct
_atom_sites_solution_secondary difmap
_audit_creation_method SHELXL-97
_cell_angle_alpha 90.00
_cell_angle_beta 109.597(2)
_cell_angle_gamma 90.00
_cell_formula_units_Z 4
_cell_length_a 25.5951(7)
_cell_length_b 29.3619(9)
_cell_length_c 36.2011(15)
_cell_measurement_temperature 298(2)
_cell_measurement_theta_max 27.59
_cell_measurement_theta_min 1.09
_cell_volume 25630.0(15)
_computing_cell_refinement 'Bruker SMART'
_computing_data_collection 'Bruker SMART'
_computing_data_reduction 'Bruker SAINT'
_computing_molecular_graphics 'Bruker SHELXTL'
_computing_publication_material 'Bruker SHELXTL'
_computing_structure_refinement 'SHELXL-97 (Sheldrick, 1997)'
_computing_structure_solution 'SHELXS-97 (Sheldrick, 1990)'
_diffrn_ambient_temperature 298(2)
_diffrn_measured_fraction_theta_full 0.864
_diffrn_measured_fraction_theta_max 0.864
_diffrn_measurement_device_type 'CCD area detector'
_diffrn_measurement_method 'phi and omega scans'
_diffrn_radiation_monochromator graphite
_diffrn_radiation_source 'sealed tube'
_diffrn_radiation_type MoK\a
_diffrn_radiation_wavelength 0.71073
_diffrn_reflns_av_R_equivalents 0.1362
_diffrn_reflns_av_sigmaI/netI 0.2739
_diffrn_reflns_limit_h_max 33
_diffrn_reflns_limit_h_min -31
_diffrn_reflns_limit_k_max 36
_diffrn_reflns_limit_k_min -38
_diffrn_reflns_limit_l_max 47
_diffrn_reflns_limit_l_min -45
_diffrn_reflns_number 137383
_diffrn_reflns_theta_full 27.59
_diffrn_reflns_theta_max 27.59
_diffrn_reflns_theta_min 1.09
_exptl_absorpt_coefficient_mu 0.109
_exptl_absorpt_correction_T_max 0.981
_exptl_absorpt_correction_T_min 0.943
_exptl_absorpt_correction_type multi-scan
_exptl_absorpt_process_details SADABS
_exptl_crystal_colour colorless
_exptl_crystal_density_diffrn 1.166
_exptl_crystal_density_method 'not measured'
_exptl_crystal_description block
_exptl_crystal_F_000 8090
_exptl_crystal_size_max 0.33
_exptl_crystal_size_mid 0.27
_exptl_crystal_size_min 0.16
_refine_diff_density_max 0.817
_refine_diff_density_min -0.386
_refine_diff_density_rms 0.110
_refine_ls_extinction_method none
_refine_ls_goodness_of_fit_ref 1.169
_refine_ls_hydrogen_treatment mixed
_refine_ls_matrix_type full
_refine_ls_number_parameters 1410
_refine_ls_number_reflns 25684
_refine_ls_number_restraints 154
_refine_ls_restrained_S_all 1.168
_refine_ls_R_factor_all 0.3910
_refine_ls_R_factor_gt 0.1350
_refine_ls_shift/su_max 0.079
_refine_ls_shift/su_mean 0.018
_refine_ls_structure_factor_coef Fsqd
_refine_ls_weighting_details 'calc w=1/[\s^2^(Fo^2^)+(0.1300P)^2^+0.5082P] where P=(Fo^2^+2Fc^2^)/3'
_refine_ls_weighting_scheme calc
_refine_ls_wR_factor_gt 0.2930
_refine_ls_wR_factor_ref 0.3814
_reflns_number_gt 16393
_reflns_number_total 25684
_reflns_threshold_expression >2sigma(I)
_cod_data_source_file cg5b00926_si_002.cif
_cod_data_source_block p-Urea_(PO4)4
_cod_depositor_comments
;
The following automatic conversions were performed:

'_symmetry_cell_setting' value 'Monoclinic' changed to 'monoclinic'
according to
/usr/data/users/saulius/crontab/automatic-downloads/rss-feeds/ACS/lib/dictionaries/cif_core.dic
dictionary named 'cif_core.dic' version 2.4.2 from 2011-04-26.

Automatic conversion script
Id: cif_fix_values 3271 2015-04-21 07:52:19Z andrius 

 Adding full bibliography for 4513547--4513549.cif.
;
_cod_original_sg_symbol_H-M 'C 2/c'
_cod_database_code 4513547

loop_
_symmetry_equiv_pos_as_xyz
'x, y, z'
'-x, y, -z+1/2'
'x+1/2, y+1/2, z'
'-x+1/2, y+1/2, -z+1/2'
'-x, -y, -z'
'x, -y, z-1/2'
'-x+1/2, -y+1/2, -z'
'x+1/2, -y+1/2, z-1/2'

loop_
_atom_site_label
_atom_site_type_symbol
_atom_site_fract_x
_atom_site_fract_y
_atom_site_fract_z
_atom_site_U_iso_or_equiv
_atom_site_adp_type
_atom_site_occupancy
_atom_site_symmetry_multiplicity
_atom_site_calc_flag
_atom_site_refinement_flags
O30 O 0.5150(10) 0.416(2) 0.2193(18) 1.45(9) Uani 1 1 d .
C40 C -0.1779(3) 0.43061(17) 0.3090(2) 0.078(2) Uani 1 1 d G
C41 C -0.1796(3) 0.42563(19) 0.2704(2) 0.099(3) Uani 1 1 d G
H41 H -0.1485 0.4324 0.2637 0.119 Uiso 1 1 calc R
C42 C -0.2279(4) 0.4105(2) 0.24191(16) 0.119(3) Uani 1 1 d G
H42 H -0.2290 0.4072 0.2161 0.143 Uiso 1 1 calc R
C43 C -0.2744(3) 0.40041(19) 0.2520(2) 0.111(3) Uani 1 1 d G
C44 C -0.2727(3) 0.40540(19) 0.2906(3) 0.115(3) Uani 1 1 d G
H44 H -0.3038 0.3986 0.2973 0.138 Uiso 1 1 calc R
C45 C -0.2244(4) 0.42049(19) 0.31905(18) 0.094(3) Uani 1 1 d G
H45 H -0.2233 0.4238 0.3449 0.113 Uiso 1 1 calc R
O1 O 0.2270(3) 0.28814(19) 0.17778(17) 0.112(2) Uani 1 1 d .
O2 O 0.0377(4) 0.3645(4) 0.0057(2) 0.213(5) Uani 1 1 d .
O3 O -0.0295(4) 0.3807(3) 0.0248(2) 0.146(3) Uani 1 1 d .
O4 O 0.2934(3) 0.3258(2) 0.40108(18) 0.116(2) Uani 1 1 d .
O7 O 0.0856(3) 0.1323(2) 0.2920(2) 0.154(3) Uani 1 1 d .
O8 O -0.0842(7) 0.1260(5) 0.4040(7) 0.377(12) Uani 1 1 d .
O9 O -0.1193(5) 0.1918(5) 0.3896(5) 0.282(7) Uani 1 1 d .
O5 O 0.2057(5) 0.5684(3) 0.4090(3) 0.166(4) Uani 1 1 d .
O6 O 0.2737(4) 0.5451(3) 0.4580(3) 0.185(4) Uani 1 1 d .
N1 N 0.2423(3) 0.2172(2) 0.2969(2) 0.091(2) Uani 1 1 d .
N2 N 0.2163(3) 0.2913(2) 0.2371(2) 0.0902(19) Uani 1 1 d .
H2 H 0.1941 0.2984 0.2496 0.108 Uiso 1 1 calc R
N3 N 0.1442(3) 0.3120(2) 0.18326(19) 0.0837(18) Uani 1 1 d .
H3 H 0.1271 0.3144 0.1999 0.100 Uiso 1 1 calc R
N4 N 0.0165(5) 0.3667(3) 0.0307(3) 0.126(3) Uani 1 1 d .
N5 N 0.2263(3) 0.2897(2) 0.35180(17) 0.0828(18) Uani 1 1 d .
H5 H 0.1979 0.2934 0.3310 0.099 Uiso 1 1 calc R
N6 N 0.2183(2) 0.3659(3) 0.35876(18) 0.0840(18) Uani 1 1 d .
H6 H 0.1917 0.3638 0.3367 0.101 Uiso 1 1 calc R
N8 N 0.1182(4) 0.1968(2) 0.2730(2) 0.107(2) Uani 1 1 d .
H8 H 0.1153 0.2259 0.2708 0.128 Uiso 1 1 calc R
N9 N 0.0498(4) 0.2028(2) 0.3005(2) 0.102(2) Uani 1 1 d .
H9A H 0.0508 0.2312 0.2949 0.123 Uiso 1 1 calc R
N10 N -0.0870(6) 0.1626(7) 0.3893(6) 0.246(7) Uani 1 1 d .
N7 N 0.2374(5) 0.5384(4) 0.4252(4) 0.135(4) Uani 1 1 d .
C1 C 0.2719(3) 0.2254(3) 0.2694(2) 0.099(3) Uani 1 1 d .
H1A H 0.2552 0.2075 0.2459 0.118 Uiso 1 1 calc R
H1B H 0.3102 0.2158 0.2811 0.118 Uiso 1 1 calc R
C2 C 0.2700(3) 0.2751(3) 0.2589(2) 0.097(3) Uani 1 1 d .
H2A H 0.2842 0.2927 0.2828 0.117 Uiso 1 1 calc R
H2B H 0.2943 0.2802 0.2437 0.117 Uiso 1 1 calc R
C3 C 0.1981(5) 0.2962(3) 0.1977(3) 0.083(2) Uani 1 1 d .
C4 C 0.1148(4) 0.3244(2) 0.1453(3) 0.071(2) Uani 1 1 d .
C5 C 0.1380(4) 0.3250(3) 0.1152(3) 0.106(3) Uani 1 1 d .
H5A H 0.1746 0.3161 0.1199 0.127 Uiso 1 1 calc R
C6 C 0.1039(6) 0.3395(3) 0.0776(3) 0.117(3) Uani 1 1 d .
H6A H 0.1185 0.3401 0.0573 0.140 Uiso 1 1 calc R
C7 C 0.0508(5) 0.3525(3) 0.0704(3) 0.089(3) Uani 1 1 d .
C8 C 0.0291(4) 0.3520(3) 0.0989(3) 0.092(2) Uani 1 1 d .
H8A H -0.0076 0.3607 0.0940 0.111 Uiso 1 1 calc R
C9 C 0.0615(4) 0.3385(3) 0.1359(2) 0.089(2) Uani 1 1 d .
H9B H 0.0459 0.3391 0.1557 0.106 Uiso 1 1 calc R
C10 C 0.2801(3) 0.2257(3) 0.3381(2) 0.102(3) Uani 1 1 d .
H10A H 0.2981 0.1975 0.3494 0.122 Uiso 1 1 calc R
H10B H 0.3086 0.2473 0.3377 0.122 Uiso 1 1 calc R
C11 C 0.2487(4) 0.2441(3) 0.3629(2) 0.103(3) Uani 1 1 d .
H11A H 0.2184 0.2235 0.3613 0.124 Uiso 1 1 calc R
H11B H 0.2731 0.2447 0.3900 0.124 Uiso 1 1 calc R
C12 C 0.2496(4) 0.3258(3) 0.3737(3) 0.082(2) Uani 1 1 d .
C13 C 0.2269(3) 0.4076(3) 0.3767(3) 0.076(2) Uani 1 1 d .
C14 C 0.2639(4) 0.4169(4) 0.4137(3) 0.106(3) Uani 1 1 d .
H14 H 0.2866 0.3939 0.4282 0.128 Uiso 1 1 calc R
C18 C 0.1938(3) 0.4439(4) 0.3571(2) 0.089(2) Uani 1 1 d .
H18 H 0.1682 0.4386 0.3323 0.107 Uiso 1 1 calc R
C15 C 0.2673(4) 0.4599(5) 0.4291(3) 0.122(3) Uani 1 1 d .
H15 H 0.2925 0.4661 0.4539 0.146 Uiso 1 1 calc R
C17 C 0.1972(4) 0.4864(3) 0.3724(4) 0.111(3) Uani 1 1 d .
H17 H 0.1746 0.5098 0.3584 0.133 Uiso 1 1 calc R
C19 C 0.2176(4) 0.1719(3) 0.2920(3) 0.112(3) Uani 1 1 d .
H19A H 0.2141 0.1617 0.3166 0.134 Uiso 1 1 calc R
H19B H 0.2413 0.1505 0.2846 0.134 Uiso 1 1 calc R
C20 C 0.1600(5) 0.1733(3) 0.2600(3) 0.116(3) Uani 1 1 d .
H20A H 0.1629 0.1888 0.2371 0.139 Uiso 1 1 calc R
H20B H 0.1476 0.1424 0.2524 0.139 Uiso 1 1 calc R
C21 C 0.0838(5) 0.1737(5) 0.2886(3) 0.117(3) Uani 1 1 d .
C22 C 0.0152(5) 0.1910(4) 0.3201(3) 0.108(3) Uani 1 1 d .
C23 C -0.0207(6) 0.2222(4) 0.3247(3) 0.125(3) Uani 1 1 d .
H23 H -0.0222 0.2508 0.3133 0.150 Uiso 1 1 calc R
C27 C 0.0161(5) 0.1494(5) 0.3362(5) 0.176(5) Uani 1 1 d .
H27 H 0.0408 0.1272 0.3339 0.211 Uiso 1 1 calc R
C26 C -0.0203(8) 0.1404(5) 0.3562(5) 0.224(8) Uani 1 1 d .
H26 H -0.0223 0.1110 0.3652 0.269 Uiso 1 1 calc R
C25 C -0.0529(6) 0.1729(6) 0.3632(4) 0.153(4) Uani 1 1 d .
C24 C -0.0546(5) 0.2129(5) 0.3456(5) 0.150(5) Uani 1 1 d .
H24 H -0.0795 0.2350 0.3477 0.180 Uiso 1 1 calc R
C16 C 0.2336(6) 0.4937(4) 0.4080(4) 0.102(3) Uani 1 1 d .
O10 O 0.0517(2) 0.6309(2) 0.32904(15) 0.1013(18) Uani 1 1 d .
O12 O 0.1357(4) 0.6422(3) 0.1693(2) 0.166(4) Uani 1 1 d .
O11 O 0.1556(4) 0.5701(4) 0.1653(2) 0.176(4) Uani 1 1 d .
O13 O -0.1557(2) 0.46112(18) 0.38890(15) 0.0970(18) Uani 1 1 d .
O16 O 0.1675(2) 0.42092(17) 0.47277(16) 0.0909(16) Uani 1 1 d .
O18 O 0.1587(3) 0.1782(2) 0.4026(2) 0.137(3) Uani 1 1 d .
O17 O 0.2110(4) 0.1893(2) 0.4615(3) 0.195(4) Uani 1 1 d .
N11 N 0.0244(3) 0.5354(2) 0.43029(16) 0.0654(15) Uani 1 1 d .
N12 N 0.0186(3) 0.5677(2) 0.34984(17) 0.0839(18) Uani 1 1 d .
H12 H 0.0154 0.5386 0.3480 0.101 Uiso 1 1 calc R
N13 N 0.0585(3) 0.5605(2) 0.30250(19) 0.0875(19) Uani 1 1 d .
H13 H 0.0549 0.5318 0.3057 0.105 Uiso 1 1 calc R
N14 N 0.1392(4) 0.6022(4) 0.1803(3) 0.128(3) Uani 1 1 d .
N15 N -0.0662(3) 0.4689(2) 0.39300(19) 0.0814(18) Uani 1 1 d .
H15A H -0.0429 0.4680 0.3806 0.098 Uiso 1 1 calc R
N16 N -0.1287(2) 0.44568(19) 0.33576(18) 0.0774(17) Uani 1 1 d .
H16 H -0.1008 0.4470 0.3276 0.093 Uiso 1 1 calc R
N18 N 0.1070(2) 0.4629(2) 0.42566(16) 0.0761(17) Uani 1 1 d .
H18A H 0.0824 0.4629 0.4026 0.091 Uiso 1 1 calc R
N19 N 0.1159(2) 0.3877(2) 0.41387(17) 0.0718(17) Uani 1 1 d .
H19 H 0.0926 0.3939 0.3911 0.086 Uiso 1 1 calc R
N20 N 0.1774(4) 0.2033(3) 0.4304(3) 0.117(3) Uani 1 1 d .
C28 C 0.0303(3) 0.5814(3) 0.4190(2) 0.087(2) Uani 1 1 d .
H28A H 0.0692 0.5872 0.4230 0.104 Uiso 1 1 calc R
H28B H 0.0191 0.6019 0.4360 0.104 Uiso 1 1 calc R
C29 C -0.0032(3) 0.5921(2) 0.3770(2) 0.091(2) Uani 1 1 d .
H29A H -0.0416 0.5834 0.3719 0.110 Uiso 1 1 calc R
H29B H -0.0023 0.6246 0.3726 0.110 Uiso 1 1 calc R
C30 C 0.0437(3) 0.5900(3) 0.3277(2) 0.079(2) Uani 1 1 d .
C31 C 0.0786(3) 0.5736(3) 0.2725(2) 0.087(2) Uani 1 1 d .
C32 C 0.0765(3) 0.6180(3) 0.2584(3) 0.099(3) Uani 1 1 d .
H32 H 0.0613 0.6412 0.2691 0.118 Uiso 1 1 calc R
C33 C 0.0968(4) 0.6272(4) 0.2287(3) 0.107(3) Uani 1 1 d .
H33 H 0.0961 0.6566 0.2191 0.128 Uiso 1 1 calc R
C34 C 0.1187(4) 0.5910(5) 0.2132(3) 0.102(3) Uani 1 1 d .
C35 C 0.1214(4) 0.5474(4) 0.2255(3) 0.114(3) Uani 1 1 d .
H35 H 0.1365 0.5246 0.2145 0.137 Uiso 1 1 calc R
C36 C 0.1005(4) 0.5384(3) 0.2555(3) 0.102(3) Uani 1 1 d .
H36 H 0.1009 0.5087 0.2646 0.122 Uiso 1 1 calc R
C37 C -0.0255(4) 0.5290(3) 0.4410(2) 0.090(2) Uani 1 1 d .
H37A H -0.0541 0.5497 0.4257 0.108 Uiso 1 1 calc R
H37B H -0.0170 0.5368 0.4685 0.108 Uiso 1 1 calc R
C38 C -0.0471(3) 0.4815(3) 0.4346(2) 0.091(2) Uani 1 1 d .
H38A H -0.0180 0.4606 0.4491 0.109 Uiso 1 1 calc R
H38B H -0.0776 0.4785 0.4446 0.109 Uiso 1 1 calc R
C39 C -0.1188(5) 0.4589(3) 0.3743(2) 0.077(2) Uani 1 1 d .
C46 C 0.0723(4) 0.5207(2) 0.4620(2) 0.084(2) Uani 1 1 d .
H46A H 0.0621 0.4955 0.4756 0.101 Uiso 1 1 calc R
H46B H 0.0853 0.5454 0.4805 0.101 Uiso 1 1 calc R
C47 C 0.1190(3) 0.5055(3) 0.4471(2) 0.086(2) Uani 1 1 d .
H47A H 0.1252 0.5291 0.4302 0.103 Uiso 1 1 calc R
H47B H 0.1530 0.5022 0.4693 0.103 Uiso 1 1 calc R
C48 C 0.1327(4) 0.4232(3) 0.4402(3) 0.076(2) Uani 1 1 d .
C49 C 0.1330(3) 0.3440(3) 0.4207(2) 0.071(2) Uani 1 1 d .
C54 C 0.1103(3) 0.3126(3) 0.3905(2) 0.082(2) Uani 1 1 d .
H54 H 0.0846 0.3231 0.3672 0.098 Uiso 1 1 calc R
C53 C 0.1237(3) 0.2672(3) 0.3930(2) 0.087(2) Uani 1 1 d .
H53 H 0.1071 0.2477 0.3722 0.104 Uiso 1 1 calc R
C52 C 0.1610(4) 0.2517(3) 0.4262(3) 0.092(2) Uani 1 1 d .
C51 C 0.1857(4) 0.2811(4) 0.4575(3) 0.127(3) Uani 1 1 d .
H51 H 0.2117 0.2701 0.4804 0.152 Uiso 1 1 calc R
C50 C 0.1714(4) 0.3270(3) 0.4543(2) 0.105(3) Uani 1 1 d .
H50 H 0.1879 0.3464 0.4752 0.126 Uiso 1 1 calc R
N22 N 0.3065(4) 0.2024(3) 0.1271(3) 0.124(3) Uani 1 1 d .
C71 C 0.3469(4) 0.1856(3) 0.1058(3) 0.120(3) Uani 1 1 d .
H71A H 0.3813 0.1765 0.1257 0.144 Uiso 1 1 calc R
H71B H 0.3309 0.1585 0.0909 0.144 Uiso 1 1 calc R
C72 C 0.3604(4) 0.2183(4) 0.0788(3) 0.155(4) Uani 1 1 d D
H72A H 0.3810 0.2439 0.0936 0.186 Uiso 1 1 calc R
H72B H 0.3265 0.2298 0.0598 0.186 Uiso 1 1 calc R
C75 C 0.3344(7) 0.2399(4) 0.1581(5) 0.218(9) Uani 1 1 d .
H75A H 0.3343 0.2672 0.1430 0.262 Uiso 1 1 calc R
H75B H 0.3083 0.2456 0.1718 0.262 Uiso 1 1 calc R
C76 C 0.3873(6) 0.2391(7) 0.1878(5) 0.322(15) Uani 1 1 d D
H76A H 0.4157 0.2277 0.1780 0.386 Uiso 1 1 calc R
H76B H 0.3871 0.2209 0.2101 0.386 Uiso 1 1 calc R
C77 C 0.3954(17) 0.2901(8) 0.1982(9) 0.590(18) Uani 1 1 d DU
H77A H 0.4116 0.3073 0.1819 0.709 Uiso 1 1 calc R
H77B H 0.3625 0.3050 0.2000 0.709 Uiso 1 1 calc R
C79 C 0.2971(4) 0.1585(3) 0.1471(3) 0.120(3) Uani 1 1 d .
H79A H 0.2824 0.1354 0.1272 0.144 Uiso 1 1 calc R
H79B H 0.3326 0.1478 0.1646 0.144 Uiso 1 1 calc R
C80 C 0.2590(6) 0.1637(4) 0.1698(4) 0.176(5) Uani 1 1 d .
H80A H 0.2222 0.1705 0.1517 0.211 Uiso 1 1 calc R
H80B H 0.2711 0.1894 0.1874 0.211 Uiso 1 1 calc R
C83 C 0.2544(7) 0.2176(4) 0.0985(5) 0.169(5) Uani 1 1 d .
H83A H 0.2621 0.2444 0.0856 0.203 Uiso 1 1 calc R
H83B H 0.2302 0.2271 0.1128 0.203 Uiso 1 1 calc R
C84 C 0.2223(5) 0.1843(6) 0.0669(5) 0.216(7) Uani 1 1 d D
H84A H 0.2464 0.1706 0.0543 0.259 Uiso 1 1 calc R
H84B H 0.2062 0.1602 0.0781 0.259 Uiso 1 1 calc R
C85 C 0.1776(7) 0.2119(6) 0.0382(5) 0.359(10) Uani 1 1 d DU
H85A H 0.1534 0.2252 0.0509 0.430 Uiso 1 1 calc R
H85B H 0.1939 0.2363 0.0276 0.430 Uiso 1 1 calc R
C81 C 0.2555(8) 0.1223(6) 0.1934(5) 0.232(7) Uani 1 1 d D
H81A H 0.2926 0.1136 0.2097 0.278 Uiso 1 1 calc R
H81B H 0.2347 0.1300 0.2106 0.278 Uiso 1 1 calc R
C82 C 0.2284(8) 0.0833(7) 0.1685(5) 0.297(10) Uani 1 1 d D
H82A H 0.1970 0.0939 0.1472 0.445 Uiso 1 1 calc R
H82B H 0.2164 0.0617 0.1838 0.445 Uiso 1 1 calc R
H82C H 0.2544 0.0690 0.1582 0.445 Uiso 1 1 calc R
C86 C 0.1455(8) 0.1803(6) 0.0060(6) 0.359(10) Uani 1 1 d DU
H86A H 0.1707 0.1635 -0.0033 0.539 Uiso 1 1 calc R
H86B H 0.1208 0.1977 -0.0152 0.539 Uiso 1 1 calc R
H86C H 0.1244 0.1596 0.0159 0.539 Uiso 1 1 calc R
C78 C 0.4354(15) 0.2766(11) 0.2364(8) 0.591(18) Uani 1 1 d DU
H78A H 0.4298 0.2451 0.2413 0.886 Uiso 1 1 calc R
H78B H 0.4300 0.2950 0.2567 0.886 Uiso 1 1 calc R
H78C H 0.4724 0.2808 0.2361 0.886 Uiso 1 1 calc R
N21 N 0.5475(4) 0.3627(3) 0.0712(3) 0.116(2) Uani 1 1 d .
C63 C 0.5877(5) 0.3984(4) 0.0913(4) 0.151(4) Uani 1 1 d .
H63A H 0.5950 0.4170 0.0714 0.181 Uiso 1 1 calc R
H63B H 0.6222 0.3835 0.1061 0.181 Uiso 1 1 calc R
C64 C 0.5722(5) 0.4292(5) 0.1183(4) 0.195(5) Uani 1 1 d D
H64A H 0.5720 0.4127 0.1415 0.233 Uiso 1 1 calc R
H64B H 0.5355 0.4416 0.1055 0.233 Uiso 1 1 calc R
C55 C 0.5714(4) 0.3394(4) 0.0439(3) 0.125(3) Uani 1 1 d .
H55A H 0.5765 0.3620 0.0259 0.150 Uiso 1 1 calc R
H55B H 0.6079 0.3281 0.0592 0.150 Uiso 1 1 calc R
C56 C 0.5393(4) 0.3007(4) 0.0202(3) 0.156(4) Uani 1 1 d D
H56A H 0.5015 0.3104 0.0065 0.187 Uiso 1 1 calc R
H56B H 0.5382 0.2758 0.0375 0.187 Uiso 1 1 calc R
C67 C 0.5364(4) 0.3304(4) 0.1014(3) 0.142(4) Uani 1 1 d .
H67A H 0.5224 0.3484 0.1185 0.171 Uiso 1 1 calc R
H67B H 0.5074 0.3093 0.0874 0.171 Uiso 1 1 calc R
C68 C 0.5853(6) 0.3033(5) 0.1264(4) 0.226(4) Uani 1 1 d DU
H68A H 0.6159 0.3239 0.1388 0.271 Uiso 1 1 calc R
H68B H 0.5971 0.2825 0.1099 0.271 Uiso 1 1 calc R
C57 C 0.5655(5) 0.2849(4) -0.0089(4) 0.204(4) Uani 1 1 d DU
H57A H 0.5681 0.3103 -0.0252 0.245 Uiso 1 1 calc R
H57B H 0.6028 0.2743 0.0051 0.245 Uiso 1 1 calc R
C58 C 0.5333(5) 0.2472(4) -0.0345(4) 0.206(4) Uani 1 1 d DU
H58A H 0.5576 0.2220 -0.0336 0.309 Uiso 1 1 calc R
H58B H 0.5178 0.2579 -0.0610 0.309 Uiso 1 1 calc R
H58C H 0.5041 0.2375 -0.0253 0.309 Uiso 1 1 calc R
C60 C 0.4872(4) 0.4167(4) 0.0186(4) 0.169(4) Uani 1 1 d D
H60A H 0.4982 0.4022 -0.0017 0.202 Uiso 1 1 calc R
H60B H 0.5125 0.4417 0.0293 0.202 Uiso 1 1 calc R
C59 C 0.4900(4) 0.3830(4) 0.0503(3) 0.136(4) Uani 1 1 d .
H59A H 0.4645 0.3583 0.0390 0.163 Uiso 1 1 calc R
H59B H 0.4774 0.3978 0.0697 0.163 Uiso 1 1 calc R
C69 C 0.5717(5) 0.2764(4) 0.1579(4) 0.227(4) Uani 1 1 d DU
H69A H 0.6058 0.2635 0.1756 0.272 Uiso 1 1 calc R
H69B H 0.5574 0.2973 0.1729 0.272 Uiso 1 1 calc R
C61 C 0.4291(5) 0.4346(5) 0.0013(4) 0.240(5) Uani 1 1 d DU
H61A H 0.4039 0.4090 -0.0069 0.288 Uiso 1 1 calc R
H61B H 0.4196 0.4509 0.0215 0.288 Uiso 1 1 calc R
C62 C 0.4205(5) 0.4657(4) -0.0331(4) 0.241(5) Uani 1 1 d DU
H62A H 0.4444 0.4917 -0.0251 0.362 Uiso 1 1 calc R
H62B H 0.3826 0.4756 -0.0427 0.362 Uiso 1 1 calc R
H62C H 0.4291 0.4498 -0.0535 0.362 Uiso 1 1 calc R
N23 N 0.2333(3) 0.0417(3) 0.4112(2) 0.102(2) Uani 1 1 d D
C99 C 0.2373(5) -0.0077(4) 0.4159(4) 0.169(5) Uani 1 1 d D
H99A H 0.2546 -0.0187 0.3975 0.203 Uiso 1 1 calc R
H99B H 0.1995 -0.0190 0.4067 0.203 Uiso 1 1 calc R
C100 C 0.2655(6) -0.0314(6) 0.4534(4) 0.231(6) Uani 1 1 d DU
H10C H 0.2516 -0.0218 0.4740 0.278 Uiso 1 1 calc R
H10D H 0.3054 -0.0274 0.4620 0.278 Uiso 1 1 calc R
C101 C 0.2487(9) -0.0794(6) 0.4404(6) 0.373(9) Uani 1 1 d DU
H10E H 0.2100 -0.0846 0.4373 0.448 Uiso 1 1 calc R
H10F H 0.2544 -0.0859 0.4158 0.448 Uiso 1 1 calc R
C87 C 0.1992(5) 0.0553(4) 0.3710(3) 0.305(13) Uani 1 1 d D
H87A H 0.1622 0.0425 0.3642 0.366 Uiso 1 1 calc R
H87B H 0.1961 0.0882 0.3690 0.366 Uiso 1 1 calc R
C88 C 0.2275(7) 0.0375(6) 0.3444(4) 0.285(6) Uani 1 1 d DU
H88A H 0.2386 0.0060 0.3500 0.342 Uiso 1 1 calc R
H88B H 0.2596 0.0558 0.3455 0.342 Uiso 1 1 calc R
C89 C 0.1821(7) 0.0426(6) 0.3064(5) 0.285(6) Uani 1 1 d DU
H89A H 0.1532 0.0206 0.3050 0.342 Uiso 1 1 calc R
H89B H 0.1663 0.0728 0.3048 0.342 Uiso 1 1 calc R
C102 C 0.2849(9) -0.1072(8) 0.4721(6) 0.374(9) Uani 1 1 d DU
H10G H 0.3197 -0.1116 0.4680 0.561 Uiso 1 1 calc R
H10H H 0.2678 -0.1363 0.4723 0.561 Uiso 1 1 calc R
H10I H 0.2910 -0.0922 0.4967 0.561 Uiso 1 1 calc R
C91 C 0.2896(5) 0.0610(4) 0.4249(3) 0.156(4) Uani 1 1 d D
H91A H 0.3105 0.0456 0.4107 0.187 Uiso 1 1 calc R
H91B H 0.3064 0.0525 0.4523 0.187 Uiso 1 1 calc R
C92 C 0.2989(4) 0.1105(4) 0.4222(3) 0.182(3) Uani 1 1 d DU
H92A H 0.2793 0.1269 0.4368 0.219 Uiso 1 1 calc R
H92B H 0.2839 0.1199 0.3950 0.219 Uiso 1 1 calc R
C93 C 0.3593(4) 0.1224(4) 0.4382(3) 0.182(3) Uani 1 1 d DU
H93A H 0.3742 0.1113 0.4649 0.219 Uiso 1 1 calc R
H93B H 0.3783 0.1062 0.4230 0.219 Uiso 1 1 calc R
C94 C 0.3728(5) 0.1721(3) 0.4381(3) 0.185(3) Uani 1 1 d DU
H94A H 0.3578 0.1837 0.4119 0.277 Uiso 1 1 calc R
H94B H 0.4123 0.1760 0.4476 0.277 Uiso 1 1 calc R
H94C H 0.3569 0.1882 0.4548 0.277 Uiso 1 1 calc R
C90 C 0.2020(7) 0.0355(6) 0.2729(5) 0.286(6) Uani 1 1 d DU
H90A H 0.2341 0.0162 0.2808 0.429 Uiso 1 1 calc R
H90B H 0.2115 0.0643 0.2644 0.429 Uiso 1 1 calc R
H90C H 0.1733 0.0214 0.2517 0.429 Uiso 1 1 calc R
P1 P 0.08931(9) 0.32655(7) 0.27174(6) 0.0702(6) Uani 1 1 d .
O21 O 0.10950(17) 0.36922(15) 0.29668(13) 0.0786(14) Uani 1 1 d .
O19 O 0.13651(19) 0.29420(15) 0.27721(13) 0.0880(15) Uani 1 1 d .
O20 O 0.04490(19) 0.30256(16) 0.28743(15) 0.0939(15) Uani 1 1 d .
O22 O 0.0609(2) 0.33970(17) 0.22948(13) 0.120(2) Uani 1 1 d .
P2 P 0.01122(8) 0.43967(6) 0.31626(5) 0.0626(6) Uani 1 1 d .
O25 O 0.0310(2) 0.46526(16) 0.28644(12) 0.0939(16) Uani 1 1 d .
O24 O 0.00992(18) 0.47052(13) 0.34904(11) 0.0720(13) Uani 1 1 d .
O23 O 0.04961(19) 0.39898(16) 0.33223(12) 0.0861(15) Uani 1 1 d .
O26 O -0.04885(18) 0.42153(15) 0.29551(13) 0.0862(14) Uani 1 1 d .
N17 N -0.3286(6) 0.3841(4) 0.2234(4) 0.163(5) Uani 1 1 d .
O14 O -0.3691(4) 0.3780(4) 0.2310(4) 0.237(7) Uani 1 1 d .
O15 O -0.3226(4) 0.3765(3) 0.1900(3) 0.198(4) Uani 1 1 d .
O28 O 0.4183(3) 0.4378(4) 0.1251(3) 0.250(5) Uani 1 1 d .
O29 O 0.4101(3) 0.3569(3) 0.1232(3) 0.229(4) Uani 1 1 d .
O27 O 0.0000 0.0722(4) 0.2500 0.285(8) Uani 1 2 d S
C70 C 0.5311(5) 0.2391(4) 0.1434(4) 0.229(4) Uani 1 1 d DU
H70A H 0.4948 0.2517 0.1314 0.343 Uiso 1 1 calc R
H70B H 0.5313 0.2199 0.1649 0.343 Uiso 1 1 calc R
H70C H 0.5410 0.2213 0.1244 0.343 Uiso 1 1 calc R
C95 C 0.2098(7) 0.0659(5) 0.4385(7) 0.287(7) Uani 1 1 d DU
H95A H 0.2373 0.0665 0.4646 0.344 Uiso 1 1 calc R
H95B H 0.2013 0.0971 0.4298 0.344 Uiso 1 1 calc R
C97 C 0.1258(7) 0.0748(7) 0.4567(6) 0.367(8) Uani 1 1 d DU
H97A H 0.1420 0.0755 0.4851 0.441 Uiso 1 1 calc R
H97B H 0.1268 0.1055 0.4471 0.441 Uiso 1 1 calc R
C96 C 0.1593(7) 0.0436(5) 0.4402(7) 0.287(7) Uani 1 1 d DU
H96A H 0.1694 0.0165 0.4564 0.344 Uiso 1 1 calc R
H96B H 0.1368 0.0341 0.4140 0.344 Uiso 1 1 calc R
C98 C 0.0667(7) 0.0591(7) 0.4452(7) 0.369(8) Uani 1 1 d DU
H98A H 0.0525 0.0537 0.4175 0.553 Uiso 1 1 calc R
H98B H 0.0448 0.0821 0.4520 0.553 Uiso 1 1 calc R
H98C H 0.0650 0.0314 0.4589 0.553 Uiso 1 1 calc R
C73 C 0.3945(7) 0.1945(4) 0.0581(5) 0.256(10) Uani 1 1 d D
H73A H 0.4196 0.1744 0.0772 0.307 Uiso 1 1 calc R
H73B H 0.3692 0.1750 0.0384 0.307 Uiso 1 1 calc R
C74 C 0.4282(10) 0.2190(7) 0.0383(8) 0.436(16) Uani 1 1 d D
H74A H 0.4043 0.2372 0.0174 0.655 Uiso 1 1 calc R
H74B H 0.4477 0.1975 0.0278 0.655 Uiso 1 1 calc R
H74C H 0.4544 0.2384 0.0569 0.655 Uiso 1 1 calc R
C65 C 0.6145(7) 0.4672(5) 0.1297(6) 0.298(6) Uani 1 1 d DU
H65A H 0.6513 0.4548 0.1425 0.358 Uiso 1 1 calc R
H65B H 0.6146 0.4839 0.1066 0.358 Uiso 1 1 calc R
C66 C 0.5989(7) 0.4976(6) 0.1569(5) 0.301(6) Uani 1 1 d DU
H66A H 0.6288 0.4992 0.1814 0.451 Uiso 1 1 calc R
H66B H 0.5664 0.4859 0.1612 0.451 Uiso 1 1 calc R
H66C H 0.5912 0.5275 0.1456 0.451 Uiso 1 1 calc R

loop_
_atom_site_aniso_label
_atom_site_aniso_U_11
_atom_site_aniso_U_22
_atom_site_aniso_U_33
_atom_site_aniso_U_23
_atom_site_aniso_U_13
_atom_site_aniso_U_12
O30 0.23(2) 2.00(14) 2.00(16) 1.77(14) 0.21(4) 0.09(5)
C40 0.078(7) 0.075(5) 0.088(7) 0.000(5) 0.035(6) 0.010(5)
C41 0.079(7) 0.127(7) 0.076(6) -0.018(5) 0.005(6) 0.009(5)
C42 0.114(9) 0.137(8) 0.104(8) -0.010(6) 0.033(8) 0.016(7)
C43 0.092(9) 0.102(7) 0.114(10) -0.017(6) 0.002(8) 0.005(6)
C44 0.101(9) 0.115(7) 0.135(9) -0.021(7) 0.047(8) -0.010(6)
C45 0.085(7) 0.085(6) 0.105(7) -0.027(5) 0.021(7) -0.008(5)
O1 0.132(5) 0.139(5) 0.082(4) 0.005(3) 0.057(4) 0.044(4)
O2 0.221(9) 0.327(12) 0.093(6) 0.081(7) 0.055(6) 0.050(8)
O3 0.139(7) 0.167(7) 0.115(6) 0.026(5) 0.018(6) 0.013(6)
O4 0.081(4) 0.152(5) 0.092(4) -0.017(4) -0.005(4) 0.024(4)
O7 0.161(6) 0.067(4) 0.249(9) -0.004(5) 0.090(6) -0.008(4)
O8 0.39(2) 0.238(14) 0.66(3) 0.157(17) 0.38(2) 0.049(13)
O9 0.196(12) 0.231(13) 0.50(2) 0.037(12) 0.219(13) -0.003(9)
O5 0.260(11) 0.083(6) 0.184(9) -0.019(5) 0.114(8) -0.024(5)
O6 0.193(9) 0.159(7) 0.203(9) -0.096(7) 0.065(7) -0.026(6)
N1 0.113(6) 0.083(5) 0.080(5) 0.005(4) 0.033(5) 0.046(4)
N2 0.084(5) 0.105(5) 0.083(5) 0.020(4) 0.029(4) 0.031(4)
N3 0.092(6) 0.097(5) 0.059(5) 0.007(4) 0.021(4) 0.018(4)
N4 0.162(10) 0.141(7) 0.070(7) 0.029(6) 0.034(8) 0.009(7)
N5 0.095(5) 0.081(5) 0.067(4) 0.009(4) 0.021(4) 0.035(4)
N6 0.080(5) 0.084(5) 0.081(5) -0.007(4) 0.019(4) 0.004(4)
N8 0.121(6) 0.081(5) 0.108(6) -0.008(4) 0.025(5) 0.037(5)
N9 0.106(7) 0.078(5) 0.116(6) 0.005(5) 0.027(5) 0.035(5)
N10 0.163(14) 0.22(2) 0.42(2) 0.056(17) 0.188(15) 0.013(12)
N7 0.149(10) 0.148(12) 0.128(9) -0.038(10) 0.074(8) -0.045(8)
C1 0.106(7) 0.111(8) 0.080(6) 0.002(5) 0.032(6) 0.045(5)
C2 0.073(6) 0.135(8) 0.082(6) 0.017(6) 0.024(5) 0.024(6)
C3 0.111(9) 0.073(5) 0.053(6) 0.006(5) 0.012(6) 0.015(5)
C4 0.077(7) 0.064(5) 0.072(6) 0.001(4) 0.025(6) 0.011(5)
C5 0.115(7) 0.129(7) 0.085(7) 0.017(6) 0.049(7) 0.026(6)
C6 0.156(11) 0.134(8) 0.070(7) 0.014(6) 0.052(7) 0.017(7)
C7 0.096(8) 0.100(6) 0.071(7) 0.008(5) 0.027(7) 0.005(6)
C8 0.096(7) 0.102(6) 0.067(6) -0.001(5) 0.011(6) 0.009(5)
C9 0.106(8) 0.096(6) 0.061(6) -0.004(5) 0.023(6) 0.008(5)
C10 0.121(7) 0.103(6) 0.076(6) 0.010(5) 0.026(6) 0.046(5)
C11 0.131(7) 0.113(7) 0.070(5) 0.010(5) 0.040(6) 0.035(6)
C12 0.086(8) 0.084(7) 0.085(7) -0.018(6) 0.040(6) -0.002(7)
C13 0.068(6) 0.084(7) 0.081(7) -0.008(6) 0.033(5) -0.002(5)
C14 0.090(7) 0.130(9) 0.096(8) -0.020(7) 0.025(6) 0.003(6)
C18 0.099(7) 0.091(7) 0.080(6) -0.010(6) 0.034(5) -0.011(6)
C15 0.124(9) 0.133(10) 0.115(9) -0.059(9) 0.049(7) -0.030(8)
C17 0.127(9) 0.086(8) 0.127(9) -0.032(7) 0.054(8) -0.036(6)
C19 0.145(9) 0.092(8) 0.102(7) -0.003(6) 0.046(7) 0.035(7)
C20 0.156(9) 0.084(6) 0.113(8) -0.024(6) 0.051(8) 0.002(6)
C21 0.094(9) 0.120(11) 0.128(8) 0.009(8) 0.025(7) -0.028(9)
C22 0.096(9) 0.084(9) 0.138(9) 0.003(7) 0.033(7) 0.008(7)
C23 0.094(9) 0.116(10) 0.161(10) -0.003(7) 0.038(8) 0.002(8)
C27 0.152(12) 0.120(11) 0.292(17) 0.047(11) 0.122(11) 0.049(9)
C26 0.243(18) 0.122(11) 0.38(2) 0.092(12) 0.198(18) 0.046(12)
C25 0.112(11) 0.125(12) 0.228(14) 0.007(11) 0.064(10) 0.011(10)
C24 0.107(10) 0.097(10) 0.260(15) 0.022(9) 0.080(10) 0.025(7)
C16 0.128(10) 0.070(7) 0.131(10) -0.043(8) 0.075(9) -0.030(7)
O10 0.144(5) 0.072(4) 0.091(4) -0.001(3) 0.045(4) -0.017(4)
O12 0.211(8) 0.187(8) 0.111(6) -0.001(6) 0.068(5) -0.111(7)
O11 0.204(8) 0.231(10) 0.130(7) -0.014(6) 0.103(6) -0.038(7)
O13 0.089(4) 0.126(4) 0.089(4) -0.018(3) 0.048(4) -0.001(3)
O16 0.094(4) 0.104(4) 0.058(3) 0.011(3) 0.004(3) 0.024(3)
O18 0.156(6) 0.089(5) 0.143(6) -0.004(4) 0.020(5) -0.002(4)
O17 0.243(9) 0.112(5) 0.149(7) 0.009(5) -0.041(7) 0.067(6)
N11 0.075(5) 0.071(4) 0.048(4) 0.000(3) 0.017(4) 0.003(4)
N12 0.117(5) 0.077(4) 0.059(4) -0.002(4) 0.032(4) 0.004(4)
N13 0.128(6) 0.071(4) 0.080(5) -0.004(4) 0.057(4) -0.009(4)
N14 0.131(8) 0.168(11) 0.079(7) -0.016(7) 0.028(6) -0.057(8)
N15 0.080(5) 0.108(5) 0.060(5) -0.013(4) 0.027(4) -0.004(4)
N16 0.058(4) 0.101(5) 0.067(5) -0.012(4) 0.014(4) 0.001(3)
N18 0.072(4) 0.094(5) 0.054(4) -0.011(4) 0.012(3) -0.004(4)
N19 0.085(5) 0.068(4) 0.053(4) 0.000(4) 0.010(3) 0.015(4)
N20 0.122(8) 0.090(8) 0.125(8) 0.011(6) 0.024(7) 0.019(6)
C28 0.112(7) 0.090(6) 0.064(6) -0.019(5) 0.036(5) 0.003(5)
C29 0.121(7) 0.083(6) 0.074(6) -0.003(5) 0.037(6) 0.019(5)
C30 0.111(7) 0.068(6) 0.056(5) -0.004(5) 0.026(5) -0.020(5)
C31 0.101(7) 0.093(7) 0.061(5) -0.008(5) 0.021(5) -0.027(5)
C32 0.133(8) 0.086(7) 0.083(6) 0.005(5) 0.045(6) -0.019(5)
C33 0.129(8) 0.119(8) 0.068(6) -0.003(6) 0.025(6) -0.057(7)
C34 0.107(7) 0.144(10) 0.059(6) -0.014(7) 0.033(5) -0.061(7)
C35 0.126(8) 0.123(9) 0.108(8) 0.007(7) 0.058(7) -0.030(6)
C36 0.127(8) 0.098(7) 0.096(7) -0.015(6) 0.058(6) -0.017(6)
C37 0.099(7) 0.119(7) 0.058(5) -0.015(5) 0.034(5) 0.018(6)
C38 0.091(6) 0.111(7) 0.074(6) 0.001(5) 0.033(5) -0.011(5)
C39 0.087(8) 0.084(6) 0.061(6) -0.003(5) 0.027(6) 0.003(5)
C46 0.104(7) 0.092(6) 0.060(5) -0.019(4) 0.032(6) -0.018(5)
C47 0.079(6) 0.089(6) 0.084(6) -0.002(5) 0.019(5) 0.006(5)
C48 0.077(6) 0.091(7) 0.062(6) 0.037(6) 0.027(5) 0.030(6)
C49 0.065(6) 0.099(7) 0.041(5) 0.005(5) 0.009(4) 0.001(5)
C54 0.082(6) 0.092(6) 0.063(6) 0.027(5) 0.014(5) 0.017(5)
C53 0.088(6) 0.093(7) 0.061(6) 0.010(5) -0.001(5) 0.011(5)
C52 0.097(7) 0.075(7) 0.096(7) 0.009(6) 0.021(6) 0.018(6)
C51 0.130(8) 0.109(8) 0.096(7) 0.007(7) -0.021(6) 0.048(7)
C50 0.125(7) 0.093(7) 0.064(6) -0.004(5) -0.012(5) 0.013(6)
N22 0.110(7) 0.148(8) 0.128(7) 0.066(7) 0.056(6) 0.042(6)
C71 0.140(9) 0.114(7) 0.130(8) 0.015(6) 0.076(7) 0.020(6)
C72 0.132(9) 0.174(10) 0.171(10) 0.030(9) 0.067(8) 0.006(8)
C75 0.322(19) 0.117(9) 0.34(2) -0.152(12) 0.271(18) -0.109(11)
C76 0.134(13) 0.58(4) 0.237(19) 0.15(2) 0.040(13) -0.024(18)
C77 0.55(5) 0.68(3) 0.59(4) -0.40(3) 0.26(3) -0.26(3)
C79 0.127(8) 0.135(9) 0.112(7) 0.006(7) 0.059(7) 0.028(6)
C80 0.245(14) 0.150(11) 0.179(12) 0.020(9) 0.131(11) 0.005(10)
C83 0.176(15) 0.186(13) 0.165(13) 0.022(11) 0.082(12) 0.017(11)
C84 0.127(11) 0.32(2) 0.189(14) 0.113(15) 0.032(10) 0.086(13)
C85 0.225(16) 0.32(2) 0.40(3) 0.119(17) -0.062(14) -0.054(12)
C81 0.29(2) 0.205(17) 0.210(18) -0.010(14) 0.099(16) 0.027(15)
C82 0.36(3) 0.32(3) 0.30(2) 0.006(19) 0.23(2) -0.05(2)
C86 0.226(16) 0.32(2) 0.40(3) 0.119(17) -0.062(14) -0.054(12)
C78 0.55(5) 0.68(3) 0.59(4) -0.40(3) 0.26(3) -0.26(3)
N21 0.113(8) 0.123(7) 0.100(6) 0.005(6) 0.019(6) -0.024(6)
C63 0.123(10) 0.145(10) 0.166(11) -0.009(9) 0.024(9) -0.019(9)
C64 0.161(12) 0.193(13) 0.203(14) -0.017(11) 0.026(11) -0.068(10)
C55 0.108(8) 0.141(9) 0.121(8) -0.013(7) 0.030(7) -0.006(7)
C56 0.136(9) 0.179(11) 0.131(9) -0.001(8) 0.016(8) 0.015(9)
C67 0.127(9) 0.174(10) 0.116(8) -0.005(8) 0.028(7) -0.011(8)
C68 0.161(8) 0.238(10) 0.252(10) 0.080(7) 0.034(7) -0.005(6)
C57 0.194(10) 0.214(11) 0.218(11) -0.065(7) 0.087(9) -0.015(7)
C58 0.195(10) 0.217(11) 0.219(11) -0.064(7) 0.086(9) -0.016(7)
C60 0.166(12) 0.136(9) 0.174(11) 0.021(9) 0.016(9) 0.021(8)
C59 0.096(9) 0.137(9) 0.154(10) -0.007(8) 0.015(8) 0.015(7)
C69 0.162(8) 0.238(10) 0.253(10) 0.080(7) 0.033(7) -0.005(6)
C61 0.202(9) 0.175(10) 0.290(16) 0.060(8) 0.012(10) 0.046(8)
C62 0.203(9) 0.176(10) 0.291(16) 0.059(8) 0.012(10) 0.047(8)
N23 0.071(5) 0.089(6) 0.128(7) -0.005(5) 0.012(5) 0.022(5)
C99 0.182(11) 0.175(12) 0.195(13) 0.030(9) 0.124(10) 0.062(9)
C100 0.223(10) 0.273(10) 0.215(10) -0.020(8) 0.095(8) 0.002(8)
C101 0.374(11) 0.390(11) 0.374(11) -0.010(7) 0.150(7) 0.005(7)
C87 0.166(13) 0.137(11) 0.41(3) -0.068(14) -0.170(17) 0.021(9)
C88 0.314(13) 0.216(8) 0.294(15) 0.000(10) 0.062(10) 0.108(8)
C89 0.314(13) 0.216(8) 0.295(15) 0.000(10) 0.062(10) 0.108(8)
C102 0.375(11) 0.390(11) 0.376(11) -0.010(7) 0.150(7) 0.006(7)
C91 0.175(13) 0.209(13) 0.067(6) 0.002(7) 0.020(7) 0.037(10)
C92 0.207(7) 0.196(7) 0.102(5) 0.005(6) -0.003(5) 0.021(8)
C93 0.207(7) 0.197(7) 0.102(5) 0.005(6) -0.003(5) 0.021(8)
C94 0.209(7) 0.197(7) 0.105(5) 0.006(6) -0.005(5) 0.018(8)
C90 0.316(13) 0.216(8) 0.295(15) 0.001(10) 0.060(10) 0.108(9)
P1 0.0777(16) 0.0736(14) 0.0526(13) 0.0001(11) 0.0129(11) 0.0188(13)
O21 0.067(3) 0.085(3) 0.077(3) -0.017(3) 0.015(3) 0.004(3)
O19 0.088(4) 0.084(3) 0.095(4) 0.013(3) 0.035(3) 0.042(3)
O20 0.070(3) 0.097(4) 0.115(4) 0.008(3) 0.033(3) -0.002(3)
O22 0.194(6) 0.098(4) 0.051(3) 0.001(3) 0.020(4) 0.051(4)
P2 0.0736(15) 0.0671(13) 0.0421(11) -0.0019(11) 0.0129(11) 0.0030(12)
O25 0.135(4) 0.098(4) 0.054(3) -0.002(3) 0.039(3) -0.018(3)
O24 0.098(4) 0.071(3) 0.051(3) -0.013(2) 0.030(3) -0.003(2)
O23 0.107(4) 0.099(4) 0.047(3) 0.010(3) 0.019(3) 0.039(3)
O26 0.064(3) 0.092(3) 0.088(4) -0.019(3) 0.006(3) 0.003(3)
N17 0.170(14) 0.150(8) 0.117(9) -0.031(7) -0.019(10) -0.003(8)
O14 0.117(8) 0.326(14) 0.248(13) -0.046(9) 0.037(8) -0.073(8)
O15 0.158(8) 0.237(10) 0.142(7) -0.035(7) -0.025(7) -0.036(6)
O28 0.119(6) 0.370(14) 0.216(9) 0.029(8) -0.003(6) 0.092(7)
O29 0.182(8) 0.264(10) 0.293(11) 0.062(8) 0.149(8) 0.049(7)
O27 0.242(14) 0.160(11) 0.41(2) 0.000 0.046(14) 0.000
C70 0.164(8) 0.239(10) 0.255(10) 0.079(7) 0.033(7) -0.005(6)
C95 0.289(18) 0.204(13) 0.414(15) -0.015(12) 0.181(16) 0.106(12)
C97 0.367(11) 0.367(10) 0.372(10) -0.006(7) 0.130(7) 0.018(7)
C96 0.289(18) 0.204(13) 0.415(15) -0.015(12) 0.181(16) 0.106(12)
C98 0.368(11) 0.368(10) 0.373(10) -0.006(7) 0.129(7) 0.020(7)
C73 0.291(19) 0.220(14) 0.40(2) 0.120(14) 0.304(19) 0.103(13)
C74 0.41(4) 0.40(4) 0.48(4) -0.01(3) 0.11(3) 0.05(3)
C65 0.296(8) 0.297(9) 0.301(9) -0.010(6) 0.098(6) -0.017(6)
C66 0.297(8) 0.298(9) 0.303(9) -0.008(6) 0.097(6) -0.017(6)

loop_
_atom_type_symbol
_atom_type_description
_atom_type_scat_dispersion_real
_atom_type_scat_dispersion_imag
_atom_type_scat_source
C C 0.0033 0.0016 'International Tables Vol C Tables 4.2.6.8 and 6.1.1.4'
N N 0.0061 0.0033 'International Tables Vol C Tables 4.2.6.8 and 6.1.1.4'
O O 0.0106 0.0060 'International Tables Vol C Tables 4.2.6.8 and 6.1.1.4'
P P 0.1023 0.0942 'International Tables Vol C Tables 4.2.6.8 and 6.1.1.4'
H H 0.0000 0.0000 'International Tables Vol C Tables 4.2.6.8 and 6.1.1.4'

loop_
_geom_angle_atom_site_label_1
_geom_angle_atom_site_label_2
_geom_angle_atom_site_label_3
_geom_angle
N16 C40 C41 117.0(7)
N16 C40 C45 123.0(7)
C41 C40 C45 120.0
C40 C41 C42 120.0
C40 C41 H41 120.0
C42 C41 H41 120.0
C41 C42 C43 120.0
C41 C42 H42 120.0
C43 C42 H42 120.0
C44 C43 C42 120.0
C44 C43 N17 115.9(10)
C42 C43 N17 124.1(10)
C43 C44 C45 120.0
C43 C44 H44 120.0
C45 C44 H44 120.0
C44 C45 C40 120.0
C44 C45 H45 120.0
C40 C45 H45 120.0
C19 N1 C1 111.7(7)
C19 N1 C10 112.4(7)
C1 N1 C10 109.9(7)
C3 N2 C2 123.2(7)
C3 N2 H2 118.4
C2 N2 H2 118.4
C4 N3 C3 127.5(7)
C4 N3 H3 116.2
C3 N3 H3 116.3
O3 N4 O2 123.3(11)
O3 N4 C7 120.1(11)
O2 N4 C7 116.6(11)
C12 N5 C11 120.6(7)
C12 N5 H5 119.7
C11 N5 H5 119.8
C13 N6 C12 125.3(8)
C13 N6 H6 117.4
C12 N6 H6 117.3
C21 N8 C20 122.2(9)
C21 N8 H8 118.9
C20 N8 H8 118.9
C22 N9 C21 126.5(10)
C22 N9 H9A 116.8
C21 N9 H9A 116.8
O8 N10 O9 126(2)
O8 N10 C25 119.8(18)
O9 N10 C25 114.0(18)
O5 N7 O6 120.8(13)
O5 N7 C16 121.0(13)
O6 N7 C16 118.2(13)
N1 C1 C2 110.7(6)
N1 C1 H1A 109.5
C2 C1 H1A 109.5
N1 C1 H1B 109.5
C2 C1 H1B 109.5
H1A C1 H1B 108.1
N2 C2 C1 114.2(7)
N2 C2 H2A 108.7
C1 C2 H2A 108.7
N2 C2 H2B 108.7
C1 C2 H2B 108.7
H2A C2 H2B 107.6
O1 C3 N2 122.9(9)
O1 C3 N3 124.8(8)
N2 C3 N3 112.4(9)
C9 C4 N3 119.9(8)
C9 C4 C5 117.1(8)
N3 C4 C5 123.0(8)
C4 C5 C6 117.7(8)
C4 C5 H5A 121.1
C6 C5 H5A 121.1
C7 C6 C5 121.8(9)
C7 C6 H6A 119.1
C5 C6 H6A 119.1
C8 C7 C6 120.3(9)
C8 C7 N4 119.6(11)
C6 C7 N4 120.1(11)
C7 C8 C9 119.1(9)
C7 C8 H8A 120.4
C9 C8 H8A 120.4
C4 C9 C8 124.0(8)
C4 C9 H9B 118.0
C8 C9 H9B 118.0
C11 C10 N1 111.1(7)
C11 C10 H10A 109.4
N1 C10 H10A 109.4
C11 C10 H10B 109.5
N1 C10 H10B 109.4
H10A C10 H10B 108.0
N5 C11 C10 114.0(6)
N5 C11 H11A 108.7
C10 C11 H11A 108.8
N5 C11 H11B 108.8
C10 C11 H11B 108.8
H11A C11 H11B 107.6
O4 C12 N5 125.8(9)
O4 C12 N6 123.7(8)
N5 C12 N6 110.4(9)
N6 C13 C14 125.8(9)
N6 C13 C18 117.7(9)
C14 C13 C18 116.4(8)
C15 C14 C13 120.3(9)
C15 C14 H14 119.9
C13 C14 H14 119.8
C17 C18 C13 123.2(9)
C17 C18 H18 118.4
C13 C18 H18 118.4
C16 C15 C14 119.9(10)
C16 C15 H15 120.1
C14 C15 H15 120.0
C16 C17 C18 118.2(10)
C16 C17 H17 120.9
C18 C17 H17 121.0
N1 C19 C20 109.4(7)
N1 C19 H19A 109.8
C20 C19 H19A 109.8
N1 C19 H19B 109.8
C20 C19 H19B 109.8
H19A C19 H19B 108.2
N8 C20 C19 112.7(7)
N8 C20 H20A 109.0
C19 C20 H20A 109.0
N8 C20 H20B 109.1
C19 C20 H20B 109.1
H20A C20 H20B 107.8
O7 C21 N8 121.8(13)
O7 C21 N9 126.0(11)
N8 C21 N9 112.2(12)
C23 C22 N9 118.9(13)
C23 C22 C27 118.4(13)
N9 C22 C27 122.6(13)
C22 C23 C24 121.5(12)
C22 C23 H23 119.3
C24 C23 H23 119.2
C22 C27 C26 118.8(12)
C22 C27 H27 120.6
C26 C27 H27 120.6
C25 C26 C27 122.2(13)
C25 C26 H26 118.9
C27 C26 H26 118.9
C24 C25 C26 117.2(14)
C24 C25 N10 122.8(17)
C26 C25 N10 119.9(17)
C25 C24 C23 121.4(12)
C25 C24 H24 119.3
C23 C24 H24 119.3
C17 C16 C15 122.0(10)
C17 C16 N7 119.3(14)
C15 C16 N7 118.7(14)
C28 N11 C46 111.5(6)
C28 N11 C37 112.3(6)
C46 N11 C37 109.6(6)
C30 N12 C29 121.6(7)
C30 N12 H12 119.2
C29 N12 H12 119.2
C30 N13 C31 125.9(7)
C30 N13 H13 117.1
C31 N13 H13 117.1
O11 N14 O12 125.8(11)
O11 N14 C34 116.6(12)
O12 N14 C34 117.4(12)
C39 N15 C38 120.9(7)
C39 N15 H15A 119.5
C38 N15 H15A 119.6
C40 N16 C39 127.8(7)
C40 N16 H16 116.1
C39 N16 H16 116.1
C48 N18 C47 123.0(7)
C48 N18 H18A 118.5
C47 N18 H18A 118.5
C49 N19 C48 125.7(7)
C49 N19 H19 117.1
C48 N19 H19 117.1
O18 N20 O17 121.0(9)
O18 N20 C52 118.9(10)
O17 N20 C52 120.1(10)
N11 C28 C29 113.8(6)
N11 C28 H28A 108.8
C29 C28 H28A 108.8
N11 C28 H28B 108.8
C29 C28 H28B 108.8
H28A C28 H28B 107.7
N12 C29 C28 111.0(6)
N12 C29 H29A 109.4
C28 C29 H29A 109.4
N12 C29 H29B 109.5
C28 C29 H29B 109.4
H29A C29 H29B 108.0
O10 C30 N12 124.1(8)
O10 C30 N13 123.9(8)
N12 C30 N13 112.0(8)
C32 C31 N13 124.1(9)
C32 C31 C36 119.8(8)
N13 C31 C36 116.1(8)
C33 C32 C31 119.7(9)
C33 C32 H32 120.2
C31 C32 H32 120.1
C32 C33 C34 118.3(9)
C32 C33 H33 120.9
C34 C33 H33 120.9
C35 C34 C33 124.5(9)
C35 C34 N14 118.7(12)
C33 C34 N14 116.7(11)
C34 C35 C36 116.8(10)
C34 C35 H35 121.6
C36 C35 H35 121.6
C35 C36 C31 120.9(9)
C35 C36 H36 119.6
C31 C36 H36 119.5
N11 C37 C38 112.7(6)
N11 C37 H37A 109.0
C38 C37 H37A 109.0
N11 C37 H37B 109.0
C38 C37 H37B 109.0
H37A C37 H37B 107.8
N15 C38 C37 112.1(6)
N15 C38 H38A 109.2
C37 C38 H38A 109.2
N15 C38 H38B 109.2
C37 C38 H38B 109.2
H38A C38 H38B 107.9
O13 C39 N15 124.5(8)
O13 C39 N16 122.6(9)
N15 C39 N16 112.8(8)
N11 C46 C47 111.3(6)
N11 C46 H46A 109.4
C47 C46 H46A 109.4
N11 C46 H46B 109.4
C47 C46 H46B 109.4
H46A C46 H46B 108.0
N18 C47 C46 112.8(6)
N18 C47 H47A 109.1
C46 C47 H47A 109.0
N18 C47 H47B 109.0
C46 C47 H47B 109.0
H47A C47 H47B 107.8
O16 C48 N18 121.7(9)
O16 C48 N19 125.8(8)
N18 C48 N19 112.5(8)
N19 C49 C50 126.8(8)
N19 C49 C54 117.4(7)
C50 C49 C54 115.9(8)
C53 C54 C49 124.0(7)
C53 C54 H54 118.0
C49 C54 H54 118.0
C52 C53 C54 118.7(8)
C52 C53 H53 120.7
C54 C53 H53 120.6
C53 C52 C51 120.5(8)
C53 C52 N20 120.9(10)
C51 C52 N20 118.6(9)
C50 C51 C52 119.9(8)
C50 C51 H51 120.0
C52 C51 H51 120.1
C49 C50 C51 121.1(8)
C49 C50 H50 119.4
C51 C50 H50 119.5
C83 N22 C79 110.0(8)
C83 N22 C71 110.3(8)
C79 N22 C71 101.7(7)
C83 N22 C75 112.4(11)
C79 N22 C75 110.9(8)
C71 N22 C75 111.0(8)
C72 C71 N22 117.2(7)
C72 C71 H71A 108.0
N22 C71 H71A 108.1
C72 C71 H71B 108.0
N22 C71 H71B 107.9
H71A C71 H71B 107.2
C71 C72 C73 109.2(9)
C71 C72 H72A 109.8
C73 C72 H72A 109.8
C71 C72 H72B 109.9
C73 C72 H72B 109.9
H72A C72 H72B 108.3
C76 C75 N22 128.5(14)
C76 C75 H75A 105.3
N22 C75 H75A 105.1
C76 C75 H75B 105.3
N22 C75 H75B 105.1
H75A C75 H75B 105.8
C75 C76 C77 100.7(18)
C75 C76 H76A 111.8
C77 C76 H76A 112.4
C75 C76 H76B 111.6
C77 C76 H76B 110.9
H76A C76 H76B 109.3
C78 C77 C76 87.8(17)
C78 C77 H77A 112.2
C76 C77 H77A 113.4
C78 C77 H77B 115.0
C76 C77 H77B 115.2
H77A C77 H77B 111.4
C80 C79 N22 114.5(8)
C80 C79 H79A 108.7
N22 C79 H79A 108.6
C80 C79 H79B 108.6
N22 C79 H79B 108.7
H79A C79 H79B 107.6
C79 C80 C81 114.2(12)
C79 C80 H80A 108.7
C81 C80 H80A 108.4
C79 C80 H80B 108.7
C81 C80 H80B 109.0
H80A C80 H80B 107.6
N22 C83 C84 118.1(11)
N22 C83 H83A 107.8
C84 C83 H83A 107.9
N22 C83 H83B 107.7
C84 C83 H83B 107.7
H83A C83 H83B 107.1
C85 C84 C83 105.5(16)
C85 C84 H84A 110.6
C83 C84 H84A 110.6
C85 C84 H84B 110.6
C83 C84 H84B 110.8
H84A C84 H84B 108.7
C86 C85 C84 107.2(15)
C86 C85 H85A 110.3
C84 C85 H85A 110.3
C86 C85 H85B 110.3
C84 C85 H85B 110.2
H85A C85 H85B 108.5
C82 C81 C80 112.5(16)
C82 C81 H81A 109.1
C80 C81 H81A 109.0
C82 C81 H81B 109.2
C80 C81 H81B 109.1
H81A C81 H81B 107.9
C81 C82 H82A 109.3
C81 C82 H82B 109.5
H82A C82 H82B 109.5
C81 C82 H82C 109.5
H82A C82 H82C 109.5
H82B C82 H82C 109.5
C85 C86 H86A 109.6
C85 C86 H86B 109.4
H86A C86 H86B 109.5
C85 C86 H86C 109.5
H86A C86 H86C 109.5
H86B C86 H86C 109.5
C77 C78 H78A 107.5
C77 C78 H78B 109.5
H78A C78 H78B 109.5
C77 C78 H78C 111.4
H78A C78 H78C 109.4
H78B C78 H78C 109.5
C63 N21 C55 106.3(9)
C63 N21 C59 111.1(8)
C55 N21 C59 113.0(8)
C63 N21 C67 110.4(8)
C55 N21 C67 113.7(8)
C59 N21 C67 102.3(8)
N21 C63 C64 117.7(10)
N21 C63 H63A 107.9
C64 C63 H63A 107.9
N21 C63 H63B 107.8
C64 C63 H63B 107.9
H63A C63 H63B 107.2
C63 C64 C65 107.9(13)
C63 C64 H64A 110.2
C65 C64 H64A 110.1
C63 C64 H64B 110.1
C65 C64 H64B 110.2
H64A C64 H64B 108.4
C56 C55 N21 117.4(9)
C56 C55 H55A 107.9
N21 C55 H55A 107.9
C56 C55 H55B 107.9
N21 C55 H55B 108.0
H55A C55 H55B 107.2
C55 C56 C57 110.5(10)
C55 C56 H56A 109.5
C57 C56 H56A 109.6
C55 C56 H56B 109.5
C57 C56 H56B 109.5
H56A C56 H56B 108.1
C68 C67 N21 116.0(9)
C68 C67 H67A 108.4
N21 C67 H67A 108.2
C68 C67 H67B 108.2
N21 C67 H67B 108.3
H67A C67 H67B 107.4
C67 C68 C69 112.0(11)
C67 C68 H68A 109.1
C69 C68 H68A 109.1
C67 C68 H68B 109.3
C69 C68 H68B 109.3
H68A C68 H68B 107.9
C58 C57 C56 112.5(11)
C58 C57 H57A 109.0
C56 C57 H57A 109.1
C58 C57 H57B 109.2
C56 C57 H57B 109.2
H57A C57 H57B 107.8
C57 C58 H58A 109.3
C57 C58 H58B 109.6
H58A C58 H58B 109.5
C57 C58 H58C 109.5
H58A C58 H58C 109.5
H58B C58 H58C 109.5
C59 C60 C61 109.8(10)
C59 C60 H60A 109.7
C61 C60 H60A 109.7
C59 C60 H60B 109.7
C61 C60 H60B 109.7
H60A C60 H60B 108.2
C60 C59 N21 115.3(9)
C60 C59 H59A 108.5
N21 C59 H59A 108.4
C60 C59 H59B 108.4
N21 C59 H59B 108.4
H59A C59 H59B 107.5
C70 C69 C68 115.5(12)
C70 C69 H69A 108.3
C68 C69 H69A 108.4
C70 C69 H69B 108.4
C68 C69 H69B 108.5
H69A C69 H69B 107.5
C62 C61 C60 114.1(11)
C62 C61 H61A 108.7
C60 C61 H61A 108.8
C62 C61 H61B 108.8
C60 C61 H61B 108.7
H61A C61 H61B 107.6
C61 C62 H62A 109.4
C61 C62 H62B 109.4
H62A C62 H62B 109.5
C61 C62 H62C 109.5
H62A C62 H62C 109.5
H62B C62 H62C 109.5
C99 N23 C91 108.8(8)
C99 N23 C87 112.2(9)
C91 N23 C87 114.6(8)
C99 N23 C95 114.9(9)
C91 N23 C95 99.1(9)
C87 N23 C95 106.7(10)
N23 C99 C100 124.7(12)
N23 C99 H99A 106.2
C100 C99 H99A 106.2
N23 C99 H99B 106.1
C100 C99 H99B 106.1
H99A C99 H99B 106.4
C99 C100 C101 98.9(13)
C99 C100 H10C 112.0
C101 C100 H10C 112.0
C99 C100 H10D 111.9
C101 C100 H10D 112.1
H10C C100 H10D 109.7
C102 C101 C100 103.9(17)
C102 C101 H10E 111.1
C100 C101 H10E 111.0
C102 C101 H10F 110.9
C100 C101 H10F 110.9
H10E C101 H10F 109.0
C88 C87 N23 106.8(11)
C88 C87 H87A 110.3
N23 C87 H87A 110.4
C88 C87 H87B 110.4
N23 C87 H87B 110.4
H87A C87 H87B 108.6
C87 C88 C89 99.6(12)
C87 C88 H88A 112.0
C89 C88 H88A 111.8
C87 C88 H88B 111.8
C89 C88 H88B 111.8
H88A C88 H88B 109.6
C90 C89 C88 111.7(15)
C90 C89 H89A 109.4
C88 C89 H89A 109.3
C90 C89 H89B 109.2
C88 C89 H89B 109.2
H89A C89 H89B 108.0
C101 C102 H10G 109.6
C101 C102 H10H 109.3
H10G C102 H10H 109.5
C101 C102 H10I 109.6
H10G C102 H10I 109.5
H10H C102 H10I 109.4
N23 C91 C92 121.1(9)
N23 C91 H91A 107.1
C92 C91 H91A 107.0
N23 C91 H91B 107.0
C92 C91 H91B 107.1
H91A C91 H91B 106.8
C91 C92 C93 111.8(11)
C91 C92 H92A 109.2
C93 C92 H92A 109.3
C91 C92 H92B 109.3
C93 C92 H92B 109.3
H92A C92 H92B 107.9
C94 C93 C92 115.7(11)
C94 C93 H93A 108.3
C92 C93 H93A 108.4
C94 C93 H93B 108.4
C92 C93 H93B 108.3
H93A C93 H93B 107.4
C93 C94 H94A 109.4
C93 C94 H94B 109.4
H94A C94 H94B 109.5
C93 C94 H94C 109.5
H94A C94 H94C 109.5
H94B C94 H94C 109.5
C89 C90 H90A 109.4
C89 C90 H90B 109.6
H90A C90 H90B 109.5
C89 C90 H90C 109.5
H90A C90 H90C 109.5
H90B C90 H90C 109.5
O19 P1 O22 113.0(3)
O19 P1 O21 110.1(3)
O22 P1 O21 110.0(3)
O19 P1 O20 108.2(3)
O22 P1 O20 108.4(3)
O21 P1 O20 107.0(3)
O24 P2 O23 110.7(2)
O24 P2 O25 111.1(3)
O23 P2 O25 109.1(3)
O24 P2 O26 107.9(3)
O23 P2 O26 108.6(3)
O25 P2 O26 109.4(3)
O14 N17 O15 126.0(14)
O14 N17 C43 124.8(14)
O15 N17 C43 109.2(14)
C69 C70 H70A 109.4
C69 C70 H70B 109.5
H70A C70 H70B 109.5
C69 C70 H70C 109.5
H70A C70 H70C 109.5
H70B C70 H70C 109.5
C96 C95 N23 111.7(15)
C96 C95 H95A 109.2
N23 C95 H95A 109.3
C96 C95 H95B 109.2
N23 C95 H95B 109.4
H95A C95 H95B 107.9
C98 C97 C96 110.9(17)
C98 C97 H97A 109.4
C96 C97 H97A 109.5
C98 C97 H97B 109.6
C96 C97 H97B 109.4
H97A C97 H97B 108.1
C95 C96 C97 111.7(15)
C95 C96 H96A 109.3
C97 C96 H96A 109.2
C95 C96 H96B 109.3
C97 C96 H96B 109.3
H96A C96 H96B 108.0
C97 C98 H98A 109.4
C97 C98 H98B 109.6
H98A C98 H98B 109.4
C97 C98 H98C 109.6
H98A C98 H98C 109.4
H98B C98 H98C 109.4
C74 C73 C72 122.9(15)
C74 C73 H73A 106.6
C72 C73 H73A 106.7
C74 C73 H73B 106.6
C72 C73 H73B 106.6
H73A C73 H73B 106.6
C73 C74 H74A 109.5
C73 C74 H74B 109.6
H74A C74 H74B 109.5
C73 C74 H74C 109.4
H74A C74 H74C 109.5
H74B C74 H74C 109.5
C66 C65 C64 107.4(15)
C66 C65 H65A 110.3
C64 C65 H65A 110.2
C66 C65 H65B 110.2
C64 C65 H65B 110.2
H65A C65 H65B 108.5
C65 C66 H66A 109.4
C65 C66 H66B 109.6
H66A C66 H66B 109.5
C65 C66 H66C 109.5
H66A C66 H66C 109.5
H66B C66 H66C 109.5

loop_
_geom_bond_atom_site_label_1
_geom_bond_atom_site_label_2
_geom_bond_distance
C40 N16 1.379(7)
C40 C41 1.3900
C40 C45 1.3900
C41 C42 1.3900
C41 H41 0.9300
C42 C43 1.3900
C42 H42 0.9300
C43 C44 1.3900
C43 N17 1.504(13)
C44 C45 1.3900
C44 H44 0.9300
C45 H45 0.9300
O1 C3 1.215(9)
O2 N4 1.205(10)
O3 N4 1.195(9)
O4 C12 1.223(9)
O7 C21 1.220(12)
O8 N10 1.190(16)
O9 N10 1.192(14)
O5 N7 1.205(11)
O6 N7 1.255(11)
N1 C19 1.457(9)
N1 C1 1.461(9)
N1 C10 1.501(9)
N2 C3 1.352(9)
N2 C2 1.419(8)
N2 H2 0.8600
N3 C4 1.377(9)
N3 C3 1.381(10)
N3 H3 0.8600
N4 C7 1.471(12)
N5 C12 1.338(9)
N5 C11 1.460(8)
N5 H5 0.8600
N6 C13 1.369(9)
N6 C12 1.425(10)
N6 H6 0.8600
N8 C21 1.371(10)
N8 C20 1.476(10)
N8 H8 0.8600
N9 C22 1.351(11)
N9 C21 1.390(13)
N9 H9A 0.8600
N10 C25 1.517(19)
N7 C16 1.443(14)
C1 C2 1.505(10)
C1 H1A 0.9700
C1 H1B 0.9700
C2 H2A 0.9700
C2 H2B 0.9700
C4 C9 1.356(9)
C4 C5 1.403(10)
C5 C6 1.414(11)
C5 H5A 0.9300
C6 C7 1.352(11)
C6 H6A 0.9300
C7 C8 1.327(10)
C8 C9 1.375(10)
C8 H8A 0.9300
C9 H9B 0.9300
C10 C11 1.491(9)
C10 H10A 0.9700
C10 H10B 0.9700
C11 H11A 0.9700
C11 H11B 0.9700
C13 C14 1.383(10)
C13 C18 1.398(10)
C14 C15 1.372(12)
C14 H14 0.9300
C18 C17 1.358(10)
C18 H18 0.9300
C15 C16 1.368(12)
C15 H15 0.9300
C17 C16 1.330(12)
C17 H17 0.9300
C19 C20 1.541(10)
C19 H19A 0.9700
C19 H19B 0.9700
C20 H20A 0.9700
C20 H20B 0.9700
C22 C23 1.346(12)
C22 C27 1.351(14)
C23 C24 1.358(13)
C23 H23 0.9300
C27 C26 1.384(15)
C27 H27 0.9300
C26 C25 1.347(15)
C26 H26 0.9300
C25 C24 1.329(14)
C24 H24 0.9300
O10 C30 1.216(8)
O12 N14 1.234(10)
O11 N14 1.229(10)
O13 C39 1.228(9)
O16 C48 1.217(8)
O18 N20 1.208(8)
O17 N20 1.236(9)
N11 C28 1.436(8)
N11 C46 1.436(8)
N11 C37 1.466(8)
N12 C30 1.352(9)
N12 C29 1.470(8)
N12 H12 0.8600
N13 C30 1.398(9)
N13 C31 1.401(9)
N13 H13 0.8600
N14 C34 1.489(12)
N15 C39 1.320(9)
N15 C38 1.464(8)
N15 H15A 0.8600
N16 C39 1.389(9)
N16 H16 0.8600
N18 C48 1.357(8)
N18 C47 1.450(8)
N18 H18A 0.8600
N19 C49 1.350(8)
N19 C48 1.381(9)
N19 H19 0.8600
N20 C52 1.473(10)
C28 C29 1.509(9)
C28 H28A 0.9700
C28 H28B 0.9700
C29 H29A 0.9700
C29 H29B 0.9700
C31 C32 1.395(10)
C31 C36 1.412(10)
C32 C33 1.369(11)
C32 H32 0.9300
C33 C34 1.403(12)
C33 H33 0.9300
C34 C35 1.350(11)
C35 C36 1.388(10)
C35 H35 0.9300
C36 H36 0.9300
C37 C38 1.492(9)
C37 H37A 0.9700
C37 H37B 0.9700
C38 H38A 0.9700
C38 H38B 0.9700
C46 C47 1.533(9)
C46 H46A 0.9700
C46 H46B 0.9700
C47 H47A 0.9700
C47 H47B 0.9700
C49 C50 1.376(9)
C49 C54 1.400(9)
C54 C53 1.369(9)
C54 H54 0.9300
C53 C52 1.340(10)
C53 H53 0.9300
C52 C51 1.396(10)
C51 C50 1.389(10)
C51 H51 0.9300
C50 H50 0.9300
N22 C83 1.457(15)
N22 C79 1.536(10)
N22 C71 1.561(10)
N22 C75 1.564(13)
C71 C72 1.495(11)
C71 H71A 0.9700
C71 H71B 0.9700
C72 C73 1.5006(10)
C72 H72A 0.9700
C72 H72B 0.9700
C75 C76 1.420(18)
C75 H75A 0.9700
C75 H75B 0.9700
C76 C77 1.5405(13)
C76 H76A 0.9700
C76 H76B 0.9700
C77 C78 1.471(3)
C77 H77A 0.9700
C77 H77B 0.9700
C79 C80 1.476(12)
C79 H79A 0.9700
C79 H79B 0.9700
C80 C81 1.505(17)
C80 H80A 0.9700
C80 H80B 0.9700
C83 C84 1.520(16)
C83 H83A 0.9700
C83 H83B 0.9700
C84 C85 1.5003(10)
C84 H84A 0.9700
C84 H84B 0.9700
C85 C86 1.4997(10)
C85 H85A 0.9700
C85 H85B 0.9700
C81 C82 1.4793(10)
C81 H81A 0.9700
C81 H81B 0.9700
C82 H82A 0.9600
C82 H82B 0.9600
C82 H82C 0.9600
C86 H86A 0.9600
C86 H86B 0.9600
C86 H86C 0.9600
C78 H78A 0.9601
C78 H78B 0.9601
C78 H78C 0.9601
N21 C63 1.478(12)
N21 C55 1.491(11)
N21 C59 1.532(11)
N21 C67 1.543(11)
C63 C64 1.480(14)
C63 H63A 0.9700
C63 H63B 0.9700
C64 C65 1.5104(10)
C64 H64A 0.9700
C64 H64B 0.9700
C55 C56 1.490(12)
C55 H55A 0.9700
C55 H55B 0.9700
C56 C57 1.5000(10)
C56 H56A 0.9700
C56 H56B 0.9700
C67 C68 1.503(13)
C67 H67A 0.9700
C67 H67B 0.9700
C68 C69 1.5204(10)
C68 H68A 0.9700
C68 H68B 0.9700
C57 C58 1.4995(10)
C57 H57A 0.9700
C57 H57B 0.9700
C58 H58A 0.9600
C58 H58B 0.9600
C58 H58C 0.9600
C60 C59 1.499(13)
C60 C61 1.5004(10)
C60 H60A 0.9700
C60 H60B 0.9700
C59 H59A 0.9700
C59 H59B 0.9700
C69 C70 1.4794(10)
C69 H69A 0.9700
C69 H69B 0.9700
C61 C62 1.4997(10)
C61 H61A 0.9700
C61 H61B 0.9700
C62 H62A 0.9600
C62 H62B 0.9600
C62 H62C 0.9600
N23 C99 1.460(11)
N23 C91 1.472(12)
N23 C87 1.4797(10)
N23 C95 1.497(17)
C99 C100 1.4792(10)
C99 H99A 0.9700
C99 H99B 0.9700
C100 C101 1.5002(10)
C100 H10C 0.9700
C100 H10D 0.9700
C101 C102 1.4594(10)
C101 H10E 0.9700
C101 H10F 0.9700
C87 C88 1.4796(10)
C87 H87A 0.9700
C87 H87B 0.9700
C88 C89 1.4803(10)
C88 H88A 0.9700
C88 H88B 0.9700
C89 C90 1.4797(10)
C89 H89A 0.9700
C89 H89B 0.9700
C102 H10G 0.9602
C102 H10H 0.9602
C102 H10I 0.9602
C91 C92 1.4791(10)
C91 H91A 0.9700
C91 H91B 0.9700
C92 C93 1.4998(10)
C92 H92A 0.9700
C92 H92B 0.9700
C93 C94 1.4997(10)
C93 H93A 0.9700
C93 H93B 0.9700
C94 H94A 0.9600
C94 H94B 0.9600
C94 H94C 0.9600
C90 H90A 0.9600
C90 H90B 0.9600
C90 H90C 0.9600
P1 O19 1.497(4)
P1 O22 1.508(5)
P1 O21 1.529(4)
P1 O20 1.595(5)
P2 O24 1.502(4)
P2 O23 1.532(4)
P2 O25 1.534(5)
P2 O26 1.561(4)
N17 O14 1.173(14)
N17 O15 1.287(13)
C70 H70A 0.9600
C70 H70B 0.9600
C70 H70C 0.9600
C95 C96 1.4696(10)
C95 H95A 0.9700
C95 H95B 0.9700
C97 C98 1.4998(10)
C97 C96 1.5104(10)
C97 H97A 0.9700
C97 H97B 0.9700
C96 H96A 0.9700
C96 H96B 0.9700
C98 H98A 0.9606
C98 H98B 0.9606
C98 H98C 0.9606
C73 C74 1.4796(10)
C73 H73A 0.9700
C73 H73B 0.9700
C74 H74A 0.9602
C74 H74B 0.9602
C74 H74C 0.9602
C65 C66 1.4797(10)
C65 H65A 0.9700
C65 H65B 0.9700
C66 H66A 0.9601
C66 H66B 0.9601
C66 H66C 0.9601
